data_4513833
loop_
_publ_author_name
'Sobczak, Szymon'
'Katrusiak, Andrzej'

_publ_section_title
;
 Singularities in Molecular Conformation
;
_journal_coden_ASTM CGDEFU
_journal_issue 11
_journal_name_full 'Crystal Growth & Design'
_journal_page_first 5530
_journal_page_last 5534
_journal_paper_doi 10.1021/acs.cgd.5b01156
_journal_volume 15
_journal_year 2015
_chemical_formula_moiety 'C6 H12 O'
_chemical_formula_sum 'C6 H12 O'
_chemical_formula_weight 100.16
_chemical_melting_point 220.65
_chemical_name_common pinacolone
_chemical_name_systematic 3,3-Dimethyl-2-butanone
_space_group_crystal_system monoclinic
_space_group_IT_number 11
_space_group_name_Hall '-P 2yb'
_space_group_name_H-M_alt 'P 1 21/m 1'
_symmetry_space_group_name_Hall '-P 2yb'
_symmetry_space_group_name_H-M 'P 1 21/m 1'
_atom_sites_solution_hydrogens difmap
_atom_sites_solution_primary direct
_atom_sites_solution_secondary difmap
_audit_block_doi 10.5517/cc13lkbl
_audit_update_record
;
2015-10-05 deposited with the CCDC.
2016-03-01 downloaded from the CCDC.
;
_cell_angle_alpha 90
_cell_angle_beta 108.17(2)
_cell_angle_gamma 90
_cell_formula_units_Z 2
_cell_length_a 5.6991(11)
_cell_length_b 8.6352(16)
_cell_length_c 6.9739(13)
_cell_measurement_reflns_used 1363
_cell_measurement_temperature 140(2)
_cell_measurement_theta_max 28.6640
_cell_measurement_theta_min 3.0742
_cell_volume 326.09(11)
_computing_cell_refinement
;
CrysAlisPro, Agilent Technologies,
Version 1.171.37.31 (release 14-01-2014 CrysAlis171 .NET)
(compiled Jan 14 2014,18:38:05)
;
_computing_data_collection
;
CrysAlisPro, Agilent Technologies,
Version 1.171.37.31 (release 14-01-2014 CrysAlis171 .NET)
(compiled Jan 14 2014,18:38:05)
;
_computing_data_reduction
;
CrysAlisPro, Agilent Technologies,
Version 1.171.37.31 (release 14-01-2014 CrysAlis171 .NET)
(compiled Jan 14 2014,18:38:05)
;
_computing_molecular_graphics 'Olex2 (Dolomanov et al., 2009)'
_computing_publication_material 'Olex2 (Dolomanov et al., 2009)'
_computing_structure_refinement 'ShelXL (Sheldrick, 2008)'
_computing_structure_solution 'ShelXS (Sheldrick, 2008)'
_diffrn_ambient_temperature 140
_diffrn_detector 'CCD plate'
_diffrn_detector_area_resol_mean 16.1544
_diffrn_detector_type Eos
_diffrn_measured_fraction_theta_full 0.963
_diffrn_measured_fraction_theta_max 0.964
_diffrn_measurement_device 'four-circle diffractometer'
_diffrn_measurement_device_type 'Xcalibur, Eos'
_diffrn_measurement_method '\w scans'
_diffrn_orient_matrix_UB_11 0.0882493000
_diffrn_orient_matrix_UB_12 0.0370519000
_diffrn_orient_matrix_UB_13 0.0820526000
_diffrn_orient_matrix_UB_21 -0.0929899000
_diffrn_orient_matrix_UB_22 0.0506014000
_diffrn_orient_matrix_UB_23 0.0111514000
_diffrn_orient_matrix_UB_31 -0.0270511000
_diffrn_orient_matrix_UB_32 -0.0529998000
_diffrn_orient_matrix_UB_33 0.0678341000
_diffrn_radiation_monochromator graphite
_diffrn_radiation_probe x-ray
_diffrn_radiation_type MoK\a
_diffrn_radiation_wavelength 0.71073
_diffrn_reflns_av_R_equivalents 0.0968
_diffrn_reflns_av_unetI/netI 0.0362
_diffrn_reflns_Laue_measured_fraction_full 0.963
_diffrn_reflns_Laue_measured_fraction_max 0.964
_diffrn_reflns_limit_h_max 7
_diffrn_reflns_limit_h_min -7
_diffrn_reflns_limit_k_max 10
_diffrn_reflns_limit_k_min -10
_diffrn_reflns_limit_l_max 8
_diffrn_reflns_limit_l_min -8
_diffrn_reflns_number 5379
_diffrn_reflns_point_group_measured_fraction_full 0.963
_diffrn_reflns_point_group_measured_fraction_max 0.964
_diffrn_reflns_theta_full 25.242
_diffrn_reflns_theta_max 25.974
_diffrn_reflns_theta_min 3.074
_diffrn_source 'Enhance (Mo) X-ray Source'
_exptl_absorpt_coefficient_mu 0.067
_exptl_absorpt_correction_T_max 1.00000
_exptl_absorpt_correction_T_min 0.72853
_exptl_absorpt_correction_type multi-scan
_exptl_absorpt_process_details
;
CrysAlisPro, Agilent Technologies,
Version 1.171.37.31 (release 14-01-2014 CrysAlis171 .NET)
(compiled Jan 14 2014,18:38:05)
Empirical absorption correction using spherical harmonics,
 implemented in SCALE3 ABSPACK scaling algorithm.
;
_exptl_crystal_colour 'clear whiteish colourless'
_exptl_crystal_colour_lustre clear
_exptl_crystal_colour_modifier whiteish
_exptl_crystal_colour_primary colourless
_exptl_crystal_density_diffrn 1.020
_exptl_crystal_density_method 'not measured'
_exptl_crystal_description cylinder
_exptl_crystal_F_000 112
_exptl_crystal_preparation 'The low temperature experiment was performed using OxfordCryo system.'
_exptl_crystal_size_max 0.93
_exptl_crystal_size_mid 0.49
_exptl_crystal_size_min 0.49
_refine_diff_density_max 0.251
_refine_diff_density_min -0.141
_refine_diff_density_rms 0.035
_refine_ls_extinction_coef .
_refine_ls_extinction_method none
_refine_ls_goodness_of_fit_ref 1.120
_refine_ls_hydrogen_treatment refxyz
_refine_ls_matrix_type full
_refine_ls_number_parameters 66
_refine_ls_number_reflns 660
_refine_ls_number_restraints 0
_refine_ls_restrained_S_all 1.120
_refine_ls_R_factor_all 0.0521
_refine_ls_R_factor_gt 0.0480
_refine_ls_shift/su_max 0.000
_refine_ls_shift/su_mean 0.000
_refine_ls_structure_factor_coef Fsqd
_refine_ls_weighting_details 'w=1/[\s^2^(Fo^2^)+(0.0467P)^2^+0.0933P] where P=(Fo^2^+2Fc^2^)/3'
_refine_ls_weighting_scheme calc
_refine_ls_wR_factor_gt 0.1174
_refine_ls_wR_factor_ref 0.1200
_reflns_Friedel_coverage 0.000
_reflns_Friedel_fraction_full .
_reflns_Friedel_fraction_max .
_reflns_number_gt 595
_reflns_number_total 660
_reflns_threshold_expression 'I > 2\s(I)'
_cod_data_source_file 1030727-1030734.cif
_cod_data_source_block pin_lt140
_cod_depositor_comments
;
 Updated bibliographic information.

 Antanas Vaitkus,
 2019-12-02
;
_cod_database_code 4513833
_shelxl_version_number 2013-4
_chemical_oxdiff_formula C6H12O1
_shelx_space_group_comment
;
The symmetry employed for this shelxl refinement is uniquely defined
by the following loop, which should always be used as a source of
symmetry information in preference to the above space-group names.
They are only intended as comments.
;
_reflns_odcompleteness_completeness 94.43
_reflns_odcompleteness_iscentric 1
_reflns_odcompleteness_theta 28.78

loop_
_space_group_symop_operation_xyz
'x, y, z'
'-x, y+1/2, -z'
'-x, -y, -z'
'x, -y-1/2, z'

loop_
_atom_site_label
_atom_site_type_symbol
_atom_site_fract_x
_atom_site_fract_y
_atom_site_fract_z
_atom_site_U_iso_or_equiv
_atom_site_adp_type
_atom_site_occupancy
_atom_site_site_symmetry_order
_atom_site_calc_flag
_atom_site_refinement_flags_posn
_atom_site_refinement_flags_adp
_atom_site_refinement_flags_occupancy
_atom_site_disorder_assembly
_atom_site_disorder_group
C3 C 0.5997(3) 0.2500 0.2768(3) 0.0240(5) Uani 1 2 d S T P . .
C2 C 0.5788(3) 0.2500 0.4893(3) 0.0269(5) Uani 1 2 d S T P . .
O1 O 0.3810(3) 0.2500 0.5186(2) 0.0489(5) Uani 1 2 d S T P . .
C4 C 0.3442(4) 0.2500 0.1201(3) 0.0375(5) Uani 1 2 d S T P . .
H4A H 0.367(5) 0.2500 -0.020(4) 0.054(7) Uiso 1 2 d S T P . .
C1 C 0.8103(4) 0.2500 0.6651(3) 0.0476(7) Uani 1 2 d S T P . .
H1A H 0.796(6) 0.284(6) 0.787(6) 0.071 Uiso 0.5 1 d R . . . .
C5 C 0.7426(3) 0.39454(16) 0.2512(2) 0.0319(4) Uani 1 1 d . . . . .
H5A H 0.914(3) 0.394(2) 0.347(3) 0.048 Uiso 1 1 d R . . . .
H5B H 0.746(3) 0.401(2) 0.111(3) 0.048 Uiso 1 1 d R . . . .
H5C H 0.659(3) 0.489(2) 0.276(3) 0.048 Uiso 1 1 d R . . . .
H4B H 0.254(3) 0.346(2) 0.134(3) 0.042(4) Uiso 1 1 d . . . . .
H1B H 0.963(5) 0.2500 0.633(4) 0.055(7) Uiso 1 2 d S T P . .
H1C H 0.823(6) 0.126(5) 0.703(6) 0.046(9) Uiso 0.5 1 d . . . . .

loop_
_atom_site_aniso_label
_atom_site_aniso_U_11
_atom_site_aniso_U_22
_atom_site_aniso_U_33
_atom_site_aniso_U_23
_atom_site_aniso_U_13
_atom_site_aniso_U_12
C3 0.0233(9) 0.0231(9) 0.0253(9) 0.000 0.0071(7) 0.000
C2 0.0300(10) 0.0231(9) 0.0291(10) 0.000 0.0114(8) 0.000
O1 0.0346(9) 0.0761(13) 0.0420(9) 0.000 0.0209(7) 0.000
C4 0.0290(11) 0.0458(13) 0.0335(11) 0.000 0.0037(8) 0.000
C1 0.0386(13) 0.078(2) 0.0246(11) 0.000 0.0072(9) 0.000
C5 0.0375(8) 0.0250(8) 0.0347(8) 0.0025(5) 0.0134(6) -0.0024(5)

loop_
_atom_type_symbol
_atom_type_description
_atom_type_scat_dispersion_real
_atom_type_scat_dispersion_imag
_atom_type_scat_source
C C 0.0033 0.0016 'International Tables Vol C Tables 4.2.6.8 and 6.1.1.4'
H H 0.0000 0.0000 'International Tables Vol C Tables 4.2.6.8 and 6.1.1.4'
O O 0.0106 0.0060 'International Tables Vol C Tables 4.2.6.8 and 6.1.1.4'

loop_
_citation_id
_citation_doi
_citation_year
1 10.1021/acs.cgd.5b01156 2015

loop_
_geom_angle_atom_site_label_1
_geom_angle_atom_site_label_2
_geom_angle_atom_site_label_3
_geom_angle
_geom_angle_site_symmetry_1
_geom_angle_site_symmetry_3
C2 C3 C4 110.53(15) . .
C2 C3 C5 108.62(10) . 4_565
C2 C3 C5 108.62(10) . .
C4 C3 C5 109.90(10) . .
C4 C3 C5 109.90(10) . 4_565
C5 C3 C5 109.23(15) . 4_565
O1 C2 C3 121.66(17) . .
O1 C2 C1 119.58(18) . .
C1 C2 C3 118.76(17) . .

loop_
_geom_bond_atom_site_label_1
_geom_bond_atom_site_label_2
_geom_bond_distance
_geom_bond_site_symmetry_2
C3 C2 1.523(2) .
C3 C4 1.524(3) .
C3 C5 1.5309(16) 4_565
C3 C5 1.5309(16) .
C2 O1 1.207(2) .
C2 C1 1.495(3) .
